data_8106250
loop_
_publ_author_name
'Hong, Yong'

_publ_section_title
;
 Crystal structure of
 (E)-2,4-dichloro-6-(((4-methoxy-2-nitrophenyl)imino)methyl)phenol,
 C14H10Cl2N2O4
;
_journal_issue 4
_journal_name_full 'Zeitschrift f\"ur Kristallographie - New Crystal Structures'
_journal_page_first 661
_journal_page_last 662
_journal_paper_doi 10.1515/ncrs-2017-0425
_journal_volume 233
_journal_year 2018
_chemical_formula_moiety 'C14 H10 Cl2 N2 O4'
_chemical_formula_sum 'C14 H10 Cl2 N2 O4'
_chemical_formula_weight 341.14
_space_group_crystal_system monoclinic
_space_group_IT_number 14
_space_group_name_Hall '-P 2ybc'
_space_group_name_H-M_alt 'P 1 21/c 1'
_atom_sites_solution_hydrogens geom
_cell_angle_alpha 90
_cell_angle_beta 108.245(2)
_cell_angle_gamma 90
_cell_formula_units_Z 4
_cell_length_a 14.2599(10)
_cell_length_b 6.9970(4)
_cell_length_c 15.0779(10)
_cell_measurement_reflns_used 5922
_cell_measurement_temperature 150(2)
_cell_measurement_theta_max 26.203
_cell_measurement_theta_min 2.771
_cell_volume 1428.79(16)
_computing_cell_refinement 'SAINT v8.37A (Bruker, 2015)'
_computing_data_reduction 'SAINT v8.37A (Bruker, 2015)'
_computing_molecular_graphics 'Olex2 (Dolomanov et al., 2009)'
_computing_publication_material 'Olex2 (Dolomanov et al., 2009)'
_computing_structure_refinement 'XL (Sheldrick, 2008)'
_computing_structure_solution
;
Superflip (Palatinus & Chapuis, 2007;Palatinus & van der Lee, 2008;
Palatinus et al., 2012)
;
_diffrn_ambient_temperature 150.0
_diffrn_measured_fraction_theta_full 0.999
_diffrn_measured_fraction_theta_max 0.998
_diffrn_measurement_device_type 'CCD area detector'
_diffrn_measurement_method 'phi and omega scans'
_diffrn_radiation_type MoK\a
_diffrn_radiation_wavelength 0.71073
_diffrn_reflns_av_R_equivalents 0.0577
_diffrn_reflns_av_unetI/netI 0.0290
_diffrn_reflns_Laue_measured_fraction_full 0.999
_diffrn_reflns_Laue_measured_fraction_max 0.998
_diffrn_reflns_limit_h_max 17
_diffrn_reflns_limit_h_min -17
_diffrn_reflns_limit_k_max 8
_diffrn_reflns_limit_k_min -8
_diffrn_reflns_limit_l_max 18
_diffrn_reflns_limit_l_min -18
_diffrn_reflns_number 22119
_diffrn_reflns_point_group_measured_fraction_full 0.999
_diffrn_reflns_point_group_measured_fraction_max 0.998
_diffrn_reflns_theta_full 25.242
_diffrn_reflns_theta_max 26.416
_diffrn_reflns_theta_min 2.771
_exptl_absorpt_coefficient_mu 0.474
_exptl_absorpt_correction_T_max 0.7454
_exptl_absorpt_correction_T_min 0.7099
_exptl_absorpt_correction_type multi-scan
_exptl_absorpt_process_details
;
SADABS-2016/2 (Bruker,2016/2) was used for absorption correction.
wR2(int) was 0.0613 before and 0.0554 after correction.
The Ratio of minimum to maximum transmission is 0.9524.
The \l/2 correction factor is Not present.
;
_exptl_crystal_colour colorless
_exptl_crystal_density_diffrn 1.586
_exptl_crystal_description block
_exptl_crystal_F_000 696
_exptl_crystal_size_max 0.32
_exptl_crystal_size_mid 0.25
_exptl_crystal_size_min 0.14
_refine_diff_density_max 0.253
_refine_diff_density_min -0.305
_refine_diff_density_rms 0.059
_refine_ls_extinction_coef .
_refine_ls_extinction_method none
_refine_ls_goodness_of_fit_ref 1.040
_refine_ls_hydrogen_treatment constr
_refine_ls_matrix_type full
_refine_ls_number_parameters 201
_refine_ls_number_reflns 2929
_refine_ls_number_restraints 0
_refine_ls_restrained_S_all 1.040
_refine_ls_R_factor_all 0.0547
_refine_ls_R_factor_gt 0.0355
_refine_ls_shift/su_max 0.002
_refine_ls_shift/su_mean 0.000
_refine_ls_structure_factor_coef Fsqd
_refine_ls_weighting_details 'w=1/[\s^2^(Fo^2^)+(0.0393P)^2^+0.7031P] where P=(Fo^2^+2Fc^2^)/3'
_refine_ls_weighting_scheme calc
_refine_ls_wR_factor_gt 0.0778
_refine_ls_wR_factor_ref 0.0860
_reflns_Friedel_coverage 0.000
_reflns_Friedel_fraction_full .
_reflns_Friedel_fraction_max .
_reflns_number_gt 2282
_reflns_number_total 2929
_reflns_threshold_expression 'I > 2\s(I)'
_cod_data_source_file suppl_ncrs-2017-0425_suppl.cif
_cod_data_source_block 111
_cod_database_code 8106250
_shelx_space_group_comment
;
The symmetry employed for this shelxl refinement is uniquely defined
by the following loop, which should always be used as a source of
symmetry information in preference to the above space-group names.
They are only intended as comments.
;
_shelx_estimated_absorpt_t_max 0.937
_shelx_estimated_absorpt_t_min 0.863
_olex2_refinement_description
;
1. Fixed Uiso
 At 1.2 times of:
  All C(H) groups
 At 1.5 times of:
  All C(H,H,H) groups, All O(H) groups
2.a Aromatic/amide H refined with riding coordinates:
 C3(H3), C6(H6), C7(H7), C8(H8), C12(H12), C14(H14)
2.b Idealised Me refined as rotating group:
 C1(H1A,H1B,H1C)
2.c Idealised tetrahedral OH refined as rotating group:
 O4(H4)
;
_olex2_submission_special_instructions 'No special instructions were received'

loop_
_space_group_symop_operation_xyz
'x, y, z'
'-x, y+1/2, -z+1/2'
'-x, -y, -z'
'x, -y-1/2, z-1/2'

loop_
_atom_site_label
_atom_site_type_symbol
_atom_site_fract_x
_atom_site_fract_y
_atom_site_fract_z
_atom_site_U_iso_or_equiv
_atom_site_adp_type
_atom_site_occupancy
_atom_site_site_symmetry_order
_atom_site_calc_flag
_atom_site_refinement_flags_posn
_atom_site_refinement_flags_adp
_atom_site_refinement_flags_occupancy
_atom_site_disorder_assembly
_atom_site_disorder_group
C1 C 1.41836(15) 0.4060(3) 0.58235(14) 0.0321(5) Uani 1 1 d . . . . .
H1A H 1.402735 0.274375 0.594897 0.048 Uiso 1 1 calc GR . . . .
H1B H 1.385194 0.494935 0.612962 0.048 Uiso 1 1 calc GR . . . .
H1C H 1.489909 0.425800 0.606692 0.048 Uiso 1 1 calc GR . . . .
C2 C 1.28649(13) 0.4313(3) 0.43827(13) 0.0190(4) Uani 1 1 d . . . . .
C3 C 1.21563(13) 0.3810(3) 0.48005(12) 0.0180(4) Uani 1 1 d . . . . .
H3 H 1.233811 0.352960 0.544873 0.022 Uiso 1 1 calc R . . . .
C4 C 1.11790(13) 0.3732(2) 0.42432(12) 0.0147(4) Uani 1 1 d . . . . .
C5 C 1.08512(13) 0.4212(2) 0.32948(12) 0.0150(4) Uani 1 1 d . . . . .
C6 C 1.15869(13) 0.4740(3) 0.29075(13) 0.0186(4) Uani 1 1 d . . . . .
H6 H 1.140404 0.509574 0.226797 0.022 Uiso 1 1 calc R . . . .
C7 C 1.25684(14) 0.4753(3) 0.34328(13) 0.0212(4) Uani 1 1 d . . . . .
H7 H 1.305228 0.506745 0.314391 0.025 Uiso 1 1 calc R . . . .
C8 C 0.95190(13) 0.3997(2) 0.19261(12) 0.0167(4) Uani 1 1 d . . . . .
H8 H 0.997362 0.358814 0.162008 0.020 Uiso 1 1 calc R . . . .
C9 C 0.84837(13) 0.4211(2) 0.13888(12) 0.0160(4) Uani 1 1 d . . . . .
C10 C 0.77691(13) 0.4702(3) 0.18207(12) 0.0170(4) Uani 1 1 d . . . . .
C11 C 0.67799(13) 0.4808(3) 0.12602(13) 0.0202(4) Uani 1 1 d . . . . .
C12 C 0.65013(13) 0.4468(3) 0.03101(12) 0.0208(4) Uani 1 1 d . . . . .
H12 H 0.582603 0.453188 -0.005785 0.025 Uiso 1 1 calc R . . . .
C13 C 0.72209(13) 0.4032(3) -0.00981(12) 0.0192(4) Uani 1 1 d . . . . .
C14 C 0.81985(13) 0.3880(3) 0.04265(12) 0.0179(4) Uani 1 1 d . . . . .
H14 H 0.867901 0.355075 0.013586 0.021 Uiso 1 1 calc R . . . .
Cl1 Cl 0.58894(4) 0.53953(9) 0.17759(3) 0.03328(15) Uani 1 1 d . . . . .
Cl2 Cl 0.68764(4) 0.36970(8) -0.13031(3) 0.03304(15) Uani 1 1 d . . . . .
N1 N 1.04752(11) 0.2997(2) 0.46899(10) 0.0172(3) Uani 1 1 d . . . . .
N2 N 0.98336(11) 0.4350(2) 0.28064(10) 0.0164(3) Uani 1 1 d . . . . .
O1 O 1.38497(9) 0.4397(2) 0.48332(9) 0.0276(3) Uani 1 1 d . . . . .
O2 O 1.06310(10) 0.3325(2) 0.55236(9) 0.0273(3) Uani 1 1 d . . . . .
O3 O 0.97773(9) 0.20356(19) 0.42167(9) 0.0235(3) Uani 1 1 d . . . . .
O4 O 0.79912(9) 0.5047(2) 0.27367(8) 0.0226(3) Uani 1 1 d . . . . .
H4 H 0.860203 0.491931 0.299387 0.034 Uiso 1 1 calc GR . . . .

loop_
_atom_site_aniso_label
_atom_site_aniso_U_11
_atom_site_aniso_U_22
_atom_site_aniso_U_33
_atom_site_aniso_U_23
_atom_site_aniso_U_13
_atom_site_aniso_U_12
C1 0.0184(10) 0.0487(14) 0.0231(11) 0.0043(9) -0.0024(8) -0.0026(9)
C2 0.0127(9) 0.0208(9) 0.0212(9) 0.0008(7) 0.0022(7) -0.0003(7)
C3 0.0192(9) 0.0187(9) 0.0148(9) 0.0004(7) 0.0037(7) 0.0007(7)
C4 0.0143(9) 0.0152(9) 0.0157(8) -0.0011(7) 0.0062(7) -0.0007(7)
C5 0.0145(9) 0.0153(9) 0.0151(9) -0.0001(7) 0.0046(7) 0.0008(7)
C6 0.0187(9) 0.0211(10) 0.0166(9) 0.0032(7) 0.0063(7) 0.0011(7)
C7 0.0189(10) 0.0246(10) 0.0224(10) 0.0028(8) 0.0097(8) -0.0007(8)
C8 0.0159(9) 0.0165(9) 0.0185(9) 0.0012(7) 0.0067(7) -0.0005(7)
C9 0.0158(9) 0.0143(9) 0.0166(9) 0.0014(7) 0.0033(7) 0.0003(7)
C10 0.0182(9) 0.0196(9) 0.0126(8) 0.0007(7) 0.0041(7) -0.0003(7)
C11 0.0163(9) 0.0264(10) 0.0189(9) -0.0004(8) 0.0067(7) 0.0009(8)
C12 0.0149(9) 0.0288(10) 0.0163(9) -0.0003(8) 0.0015(7) -0.0010(8)
C13 0.0207(10) 0.0226(10) 0.0132(9) -0.0022(7) 0.0036(7) -0.0010(7)
C14 0.0194(9) 0.0194(9) 0.0166(9) -0.0010(7) 0.0081(7) 0.0018(7)
Cl1 0.0158(2) 0.0641(4) 0.0209(3) -0.0036(2) 0.00721(19) 0.0044(2)
Cl2 0.0281(3) 0.0549(3) 0.0139(2) -0.0064(2) 0.00348(19) 0.0010(2)
N1 0.0166(8) 0.0206(8) 0.0148(8) 0.0007(6) 0.0056(6) 0.0011(6)
N2 0.0141(7) 0.0181(8) 0.0164(8) 0.0017(6) 0.0038(6) 0.0015(6)
O1 0.0133(7) 0.0454(9) 0.0221(7) 0.0037(6) 0.0025(5) -0.0033(6)
O2 0.0277(8) 0.0412(9) 0.0150(7) -0.0033(6) 0.0096(6) -0.0059(6)
O3 0.0196(7) 0.0301(8) 0.0216(7) -0.0037(6) 0.0074(6) -0.0090(6)
O4 0.0149(7) 0.0399(8) 0.0124(6) -0.0018(6) 0.0033(5) 0.0020(6)

loop_
_atom_type_symbol
_atom_type_description
_atom_type_scat_dispersion_real
_atom_type_scat_dispersion_imag
_atom_type_scat_source
C C 0.0033 0.0016 'International Tables Vol C Tables 4.2.6.8 and 6.1.1.4'
H H 0.0000 0.0000 'International Tables Vol C Tables 4.2.6.8 and 6.1.1.4'
Cl Cl 0.1484 0.1585 'International Tables Vol C Tables 4.2.6.8 and 6.1.1.4'
N N 0.0061 0.0033 'International Tables Vol C Tables 4.2.6.8 and 6.1.1.4'
O O 0.0106 0.0060 'International Tables Vol C Tables 4.2.6.8 and 6.1.1.4'

loop_
_geom_angle_atom_site_label_1
_geom_angle_atom_site_label_2
_geom_angle_atom_site_label_3
_geom_angle
_geom_angle_site_symmetry_1
_geom_angle_site_symmetry_3
C3 C2 C7 119.37(16) . .
O1 C2 C3 124.64(16) . .
O1 C2 C7 115.98(16) . .
C4 C3 C2 118.06(16) . .
C3 C4 C5 124.14(16) . .
C3 C4 N1 116.03(15) . .
C5 C4 N1 119.75(15) . .
C4 C5 C6 115.80(16) . .
C4 C5 N2 120.67(15) . .
C6 C5 N2 123.16(16) . .
C7 C6 C5 121.44(17) . .
C6 C7 C2 121.09(17) . .
N2 C8 C9 121.45(17) . .
C10 C9 C8 121.45(16) . .
C14 C9 C8 118.46(16) . .
C14 C9 C10 120.08(16) . .
C11 C10 C9 118.05(16) . .
O4 C10 C9 123.20(16) . .
O4 C10 C11 118.75(16) . .
C10 C11 Cl1 118.86(14) . .
C12 C11 C10 121.63(17) . .
C12 C11 Cl1 119.51(14) . .
C11 C12 C13 119.06(16) . .
C12 C13 Cl2 119.10(14) . .
C14 C13 C12 121.34(16) . .
C14 C13 Cl2 119.56(14) . .
C13 C14 C9 119.82(17) . .
O2 N1 C4 118.33(14) . .
O3 N1 C4 118.17(14) . .
O3 N1 O2 123.46(15) . .
C8 N2 C5 119.72(15) . .
C2 O1 C1 117.86(15) . .

loop_
_geom_bond_atom_site_label_1
_geom_bond_atom_site_label_2
_geom_bond_distance
_geom_bond_site_symmetry_2
C1 O1 1.438(2) .
C2 C3 1.393(3) .
C2 C7 1.395(3) .
C2 O1 1.356(2) .
C3 C4 1.385(2) .
C4 C5 1.399(2) .
C4 N1 1.466(2) .
C5 C6 1.400(3) .
C5 N2 1.410(2) .
C6 C7 1.376(3) .
C8 C9 1.452(2) .
C8 N2 1.285(2) .
C9 C10 1.413(3) .
C9 C14 1.398(2) .
C10 C11 1.401(2) .
C10 O4 1.339(2) .
C11 C12 1.382(3) .
C11 Cl1 1.7333(19) .
C12 C13 1.386(3) .
C13 C14 1.375(3) .
C13 Cl2 1.7432(18) .
N1 O2 1.2277(18) .
N1 O3 1.2277(19) .

loop_
_geom_torsion_atom_site_label_1
_geom_torsion_atom_site_label_2
_geom_torsion_atom_site_label_3
_geom_torsion_atom_site_label_4
_geom_torsion
_geom_torsion_site_symmetry_1
_geom_torsion_site_symmetry_2
_geom_torsion_site_symmetry_3
_geom_torsion_site_symmetry_4
C2 C3 C4 C5 -3.1(3) . . . .
C2 C3 C4 N1 173.58(16) . . . .
C3 C2 C7 C6 1.4(3) . . . .
C3 C2 O1 C1 -4.0(3) . . . .
C3 C4 C5 C6 2.1(3) . . . .
C3 C4 C5 N2 -171.17(16) . . . .
C3 C4 N1 O2 33.2(2) . . . .
C3 C4 N1 O3 -144.61(16) . . . .
C4 C5 C6 C7 0.8(3) . . . .
C4 C5 N2 C8 -151.04(17) . . . .
C5 C4 N1 O2 -149.94(16) . . . .
C5 C4 N1 O3 32.3(2) . . . .
C5 C6 C7 C2 -2.5(3) . . . .
C6 C5 N2 C8 36.2(3) . . . .
C7 C2 C3 C4 1.3(3) . . . .
C7 C2 O1 C1 176.55(17) . . . .
C8 C9 C10 C11 -177.57(17) . . . .
C8 C9 C10 O4 1.7(3) . . . .
C8 C9 C14 C13 178.66(16) . . . .
C9 C8 N2 C5 -177.02(15) . . . .
C9 C10 C11 C12 -0.7(3) . . . .
C9 C10 C11 Cl1 179.65(14) . . . .
C10 C9 C14 C13 0.0(3) . . . .
C10 C11 C12 C13 -0.7(3) . . . .
C11 C12 C13 C14 1.9(3) . . . .
C11 C12 C13 Cl2 -177.44(15) . . . .
C12 C13 C14 C9 -1.5(3) . . . .
C14 C9 C10 C11 1.1(3) . . . .
C14 C9 C10 O4 -179.67(17) . . . .
Cl1 C11 C12 C13 178.90(15) . . . .
Cl2 C13 C14 C9 177.83(14) . . . .
N1 C4 C5 C6 -174.53(15) . . . .
N1 C4 C5 N2 12.2(2) . . . .
N2 C5 C6 C7 173.88(17) . . . .
N2 C8 C9 C10 -3.9(3) . . . .
N2 C8 C9 C14 177.39(17) . . . .
O1 C2 C3 C4 -178.10(17) . . . .
O1 C2 C7 C6 -179.11(17) . . . .
O4 C10 C11 C12 -179.98(17) . . . .
O4 C10 C11 Cl1 0.4(2) . . . .
